data_4331796
loop_
_publ_author_name
'Hua He'
'Chauntae Tyson'
'Maia Saito'
'Svilen Bobev'

_publ_section_title
;
 Synthesis, Crystal and Electronic Structures of the New Zintl phases
 Ba3Al3Pn5 (Pn= P, As) and Ba3Ga3P5
;
_journal_name_full 'Inorganic Chemistry'
_journal_page_first 499
_journal_page_last 505
_journal_paper_doi 10.1021/ic302437t
_journal_volume 52
_journal_year 2013
_chemical_formula_sum 'Al3 As5 Ba3'
_chemical_formula_weight 867.56
_chemical_name_systematic
; 
 ? 
;
_space_group_IT_number 167
_symmetry_cell_setting trigonal
_symmetry_space_group_name_Hall '-R 3 2"c'
_symmetry_space_group_name_H-M 'R -3 c :H'
_atom_sites_solution_primary direct
_atom_sites_solution_secondary difmap
_audit_creation_method SHELXL-97
_cell_angle_alpha 90.00
_cell_angle_beta 90.00
_cell_angle_gamma 120.00
_cell_formula_units_Z 18
_cell_length_a 14.9727(13)
_cell_length_b 14.9727(13)
_cell_length_c 29.689(4)
_cell_measurement_reflns_used 1010
_cell_measurement_temperature 200(2)
_cell_measurement_theta_max 28.07
_cell_measurement_theta_min 3.16
_cell_volume 5764.0(11)
_computing_cell_refinement 'Bruker SMART'
_computing_data_collection 'Bruker SMART'
_computing_data_reduction 'Bruker SAINT'
_computing_molecular_graphics 'Bruker SHELXTL'
_computing_publication_material 'Bruker SHELXTL'
_computing_structure_refinement 'SHELXL-97 (Sheldrick, 1997)'
_computing_structure_solution 'SHELXS-97 (Sheldrick, 1990)'
_diffrn_ambient_temperature 200(2)
_diffrn_measured_fraction_theta_full 0.999
_diffrn_measured_fraction_theta_max 0.999
_diffrn_measurement_device_type 'CCD area detector'
_diffrn_measurement_method 'phi and omega scans'
_diffrn_radiation_monochromator graphite
_diffrn_radiation_source 'fine-focus sealed tube'
_diffrn_radiation_type MoK\a
_diffrn_radiation_wavelength 0.71073
_diffrn_reflns_av_R_equivalents 0.0690
_diffrn_reflns_av_sigmaI/netI 0.0301
_diffrn_reflns_limit_h_max 19
_diffrn_reflns_limit_h_min -19
_diffrn_reflns_limit_k_max 19
_diffrn_reflns_limit_k_min -19
_diffrn_reflns_limit_l_max 39
_diffrn_reflns_limit_l_min -39
_diffrn_reflns_number 24276
_diffrn_reflns_theta_full 28.28
_diffrn_reflns_theta_max 28.28
_diffrn_reflns_theta_min 2.09
_exptl_absorpt_coefficient_mu 22.090
_exptl_absorpt_correction_T_max 0.615
_exptl_absorpt_correction_T_min 0.291
_exptl_absorpt_correction_type multi-scan
_exptl_absorpt_process_details
;
SADABS (Sheldrick, 2003)
;
_exptl_crystal_colour red
_exptl_crystal_density_diffrn 4.499
_exptl_crystal_description irregular
_exptl_crystal_F_000 6696
_exptl_crystal_size_max 0.062
_exptl_crystal_size_mid 0.048
_exptl_crystal_size_min 0.022
_refine_diff_density_max 0.845
_refine_diff_density_min -0.923
_refine_diff_density_rms 0.200
_refine_ls_extinction_method none
_refine_ls_goodness_of_fit_ref 1.038
_refine_ls_matrix_type full
_refine_ls_number_parameters 52
_refine_ls_number_reflns 1596
_refine_ls_number_restraints 0
_refine_ls_restrained_S_all 1.038
_refine_ls_R_factor_all 0.0292
_refine_ls_R_factor_gt 0.0217
_refine_ls_shift/su_max 0.000
_refine_ls_shift/su_mean 0.000
_refine_ls_structure_factor_coef Fsqd
_refine_ls_weighting_details 'calc w=1/[\s^2^(Fo^2^)+(0.0116P)^2^] where P=(Fo^2^+2Fc^2^)/3'
_refine_ls_weighting_scheme calc
_refine_ls_wR_factor_gt 0.0382
_refine_ls_wR_factor_ref 0.0403
_reflns_number_gt 1381
_reflns_number_total 1596
_reflns_threshold_expression >2sigma(I)
_cod_data_source_file ic302437t_si_002_3.cif
_cod_data_source_block III
_cod_original_cell_volume 5764.0(10)
_cod_original_sg_symbol_H-M 'R -3 c'
_cod_database_code 4331796

loop_
_symmetry_equiv_pos_as_xyz
'x, y, z'
'-y, x-y, z'
'-x+y, -x, z'
'y, x, -z+1/2'
'x-y, -y, -z+1/2'
'-x, -x+y, -z+1/2'
'x+2/3, y+1/3, z+1/3'
'-y+2/3, x-y+1/3, z+1/3'
'-x+y+2/3, -x+1/3, z+1/3'
'y+2/3, x+1/3, -z+5/6'
'x-y+2/3, -y+1/3, -z+5/6'
'-x+2/3, -x+y+1/3, -z+5/6'
'x+1/3, y+2/3, z+2/3'
'-y+1/3, x-y+2/3, z+2/3'
'-x+y+1/3, -x+2/3, z+2/3'
'y+1/3, x+2/3, -z+7/6'
'x-y+1/3, -y+2/3, -z+7/6'
'-x+1/3, -x+y+2/3, -z+7/6'
'-x, -y, -z'
'y, -x+y, -z'
'x-y, x, -z'
'-y, -x, z-1/2'
'-x+y, y, z-1/2'
'x, x-y, z-1/2'
'-x+2/3, -y+1/3, -z+1/3'
'y+2/3, -x+y+1/3, -z+1/3'
'x-y+2/3, x+1/3, -z+1/3'
'-y+2/3, -x+1/3, z-1/6'
'-x+y+2/3, y+1/3, z-1/6'
'x+2/3, x-y+1/3, z-1/6'
'-x+1/3, -y+2/3, -z+2/3'
'y+1/3, -x+y+2/3, -z+2/3'
'x-y+1/3, x+2/3, -z+2/3'
'-y+1/3, -x+2/3, z+1/6'
'-x+y+1/3, y+2/3, z+1/6'
'x+1/3, x-y+2/3, z+1/6'

loop_
_atom_site_label
_atom_site_type_symbol
_atom_site_fract_x
_atom_site_fract_y
_atom_site_fract_z
_atom_site_U_iso_or_equiv
_atom_site_adp_type
_atom_site_occupancy
_atom_site_symmetry_multiplicity
_atom_site_calc_flag
_atom_site_refinement_flags
Ba1 Ba 0.19452(2) 0.30959(2) 0.160446(9) 0.01227(7) Uani 1 1 d .
Ba2 Ba 0.0000 0.0000 0.102225(17) 0.01460(11) Uani 1 3 d S
Ba3 Ba 0.0000 0.0000 0.2500 0.01031(14) Uani 1 6 d S
Al1 Al 0.30148(11) 0.11119(11) 0.11776(5) 0.0102(3) Uani 1 1 d .
Al2 Al 0.27124(14) 0.0000 0.2500 0.0102(4) Uani 1 2 d S
As1 As 0.19866(4) 0.06321(4) 0.188374(16) 0.01008(10) Uani 1 1 d .
As2 As 0.22354(4) 0.18442(4) 0.068974(16) 0.01025(10) Uani 1 1 d .
As3 As 0.63024(5) 0.0000 0.2500 0.01145(14) Uani 1 2 d S

loop_
_atom_site_aniso_label
_atom_site_aniso_U_11
_atom_site_aniso_U_22
_atom_site_aniso_U_33
_atom_site_aniso_U_23
_atom_site_aniso_U_13
_atom_site_aniso_U_12
Ba1 0.01183(14) 0.01393(15) 0.01041(14) -0.00080(11) 0.00139(11) 0.00597(12)
Ba2 0.01286(15) 0.01286(15) 0.0181(3) 0.000 0.000 0.00643(8)
Ba3 0.0107(2) 0.0107(2) 0.0095(3) 0.000 0.000 0.00536(10)
Al1 0.0110(7) 0.0108(7) 0.0092(7) 0.0003(5) 0.0002(5) 0.0057(6)
Al2 0.0113(7) 0.0102(10) 0.0086(10) -0.0001(7) 0.0000(4) 0.0051(5)
As1 0.0091(2) 0.0120(2) 0.0084(2) 0.00112(18) 0.00061(18) 0.00470(19)
As2 0.0100(2) 0.0099(2) 0.0106(2) 0.00108(18) -0.00001(18) 0.00488(19)
As3 0.0106(2) 0.0108(3) 0.0129(3) 0.0027(3) 0.00136(13) 0.00540(16)

loop_
_atom_type_symbol
_atom_type_description
_atom_type_scat_dispersion_real
_atom_type_scat_dispersion_imag
_atom_type_scat_source
Al Al 0.0645 0.0514 'International Tables Vol C Tables 4.2.6.8 and 6.1.1.4'
As As 0.0499 2.0058 'International Tables Vol C Tables 4.2.6.8 and 6.1.1.4'
Ba Ba -0.3244 2.2819 'International Tables Vol C Tables 4.2.6.8 and 6.1.1.4'

loop_
_geom_angle_atom_site_label_1
_geom_angle_atom_site_label_2
_geom_angle_atom_site_label_3
_geom_angle
_geom_angle_site_symmetry_1
_geom_angle_site_symmetry_3
As2 Ba1 As2 104.168(19) 17_554 34
As2 Ba1 As3 82.396(14) 17_554 25
As2 Ba1 As3 91.503(15) 34 25
As2 Ba1 As2 72.665(16) 17_554 .
As2 Ba1 As2 170.421(19) 34 .
As3 Ba1 As2 79.170(14) 25 .
As2 Ba1 As1 153.427(15) 17_554 2
As2 Ba1 As1 78.808(13) 34 2
As3 Ba1 As1 71.086(12) 25 2
As2 Ba1 As1 99.950(13) . 2
As2 Ba1 As3 91.143(16) 17_554 3_665
As2 Ba1 As3 71.732(12) 34 3_665
As3 Ba1 As3 160.060(10) 25 3_665
As2 Ba1 As3 116.960(13) . 3_665
As1 Ba1 As3 114.431(15) 2 3_665
As2 Ba1 Al2 41.292(12) 17_554 25
As2 Ba1 Al2 141.029(14) 34 25
As3 Ba1 Al2 98.55(2) 25 25
As2 Ba1 Al2 40.357(13) . 25
As1 Ba1 Al2 140.027(13) 2 25
As3 Ba1 Al2 88.64(2) 3_665 25
As2 Ba1 Al1 115.76(3) 17_554 34
As2 Ba1 Al1 39.84(2) 34 34
As3 Ba1 Al1 129.49(2) 25 34
As2 Ba1 Al1 149.72(3) . 34
As1 Ba1 Al1 83.76(2) 2 34
As3 Ba1 Al1 38.46(2) 3_665 34
Al2 Ba1 Al1 126.82(3) 25 34
As2 Ba1 Al2 142.81(3) 17_554 2
As2 Ba1 Al2 40.03(3) 34 2
As3 Ba1 Al2 88.047(19) 25 2
As2 Ba1 Al2 140.39(2) . 2
As1 Ba1 Al2 40.656(19) 2 2
As3 Ba1 Al2 85.789(13) 3_665 2
Al2 Ba1 Al2 173.08(4) 25 2
Al1 Ba1 Al2 48.14(2) 34 2
As2 Ba1 Al1 95.59(2) 17_554 25
As2 Ba1 Al1 107.38(3) 34 25
As3 Ba1 Al1 160.86(2) 25 25
As2 Ba1 Al1 82.06(2) . 25
As1 Ba1 Al1 108.86(2) 2 25
As3 Ba1 Al1 38.27(2) 3_665 25
Al2 Ba1 Al1 68.81(3) 25 25
Al1 Ba1 Al1 68.48(4) 34 25
Al2 Ba1 Al1 104.28(3) 2 25
As2 Ba1 As1 119.710(14) 17_554 .
As2 Ba1 As1 123.338(15) 34 .
As3 Ba1 As1 126.181(11) 25 .
As2 Ba1 As1 65.029(13) . .
As1 Ba1 As1 76.909(16) 2 .
As3 Ba1 As1 73.307(12) 3_665 .
Al2 Ba1 As1 79.599(15) 25 .
Al1 Ba1 As1 87.02(2) 34 .
Al2 Ba1 As1 94.84(3) 2 .
Al1 Ba1 As1 39.56(2) 25 .
As2 Ba1 Ba2 117.613(15) 17_554 .
As2 Ba1 Ba2 132.553(12) 34 .
As3 Ba1 Ba2 73.779(7) 25 .
As2 Ba1 Ba2 46.894(10) . .
As1 Ba1 Ba2 53.757(10) 2 .
As3 Ba1 Ba2 125.500(12) 3_665 .
Al2 Ba1 Ba2 86.307(10) 25 .
Al1 Ba1 Ba2 124.01(2) 34 .
Al2 Ba1 Ba2 93.58(2) 2 .
Al1 Ba1 Ba2 90.64(2) 25 .
As1 Ba1 Ba2 52.403(9) . .
As2 Ba2 As2 111.196(12) 3 2
As2 Ba2 As2 111.197(12) 3 .
As2 Ba2 As2 111.196(12) 2 .
As2 Ba2 As1 144.824(16) 3 2
As2 Ba2 As1 68.588(13) 2 2
As2 Ba2 As1 100.533(13) . 2
As2 Ba2 As1 68.586(13) 3 3
As2 Ba2 As1 100.534(13) 2 3
As2 Ba2 As1 144.823(16) . 3
As1 Ba2 As1 76.796(16) 2 3
As2 Ba2 As1 100.534(13) 3 .
As2 Ba2 As1 144.823(16) 2 .
As2 Ba2 As1 68.589(13) . .
As1 Ba2 As1 76.794(16) 2 .
As1 Ba2 As1 76.794(16) 3 .
As2 Ba2 Ba3 107.686(12) 3 .
As2 Ba2 Ba3 107.686(12) 2 .
As2 Ba2 Ba3 107.686(12) . .
As1 Ba2 Ba3 45.824(10) 2 .
As1 Ba2 Ba3 45.825(10) 3 .
As1 Ba2 Ba3 45.823(10) . .
As2 Ba2 Ba1 152.341(10) 3 .
As2 Ba2 Ba1 95.951(9) 2 .
As2 Ba2 Ba1 50.783(11) . .
As1 Ba2 Ba1 50.463(9) 2 .
As1 Ba2 Ba1 112.681(17) 3 .
As1 Ba2 Ba1 55.373(9) . .
Ba3 Ba2 Ba1 66.930(8) . .
As2 Ba2 Ba1 95.951(9) 3 2
As2 Ba2 Ba1 50.783(10) 2 2
As2 Ba2 Ba1 152.340(10) . 2
As1 Ba2 Ba1 55.373(10) 2 2
As1 Ba2 Ba1 50.463(9) 3 2
As1 Ba2 Ba1 112.679(17) . 2
Ba3 Ba2 Ba1 66.929(8) . 2
Ba1 Ba2 Ba1 105.645(9) . 2
As2 Ba2 Ba1 50.783(10) 3 3
As2 Ba2 Ba1 152.341(10) 2 3
As2 Ba2 Ba1 95.951(9) . 3
As1 Ba2 Ba1 112.680(16) 2 3
As1 Ba2 Ba1 55.372(9) 3 3
As1 Ba2 Ba1 50.463(9) . 3
Ba3 Ba2 Ba1 66.929(8) . 3
Ba1 Ba2 Ba1 105.644(9) . 3
Ba1 Ba2 Ba1 105.644(9) 2 3
As1 Ba3 As1 77.425(18) 5 .
As1 Ba3 As1 90.652(13) 5 6
As1 Ba3 As1 160.576(17) . 6
As1 Ba3 As1 90.651(13) 5 4
As1 Ba3 As1 104.591(18) . 4
As1 Ba3 As1 90.650(13) 6 4
As1 Ba3 As1 160.575(17) 5 2
As1 Ba3 As1 90.648(13) . 2
As1 Ba3 As1 104.592(18) 6 2
As1 Ba3 As1 77.427(18) 4 2
As1 Ba3 As1 104.592(18) 5 3
As1 Ba3 As1 90.648(13) . 3
As1 Ba3 As1 77.428(18) 6 3
As1 Ba3 As1 160.576(17) 4 3
As1 Ba3 As1 90.648(13) 2 3
As1 Ba3 Ba2 124.803(9) 5 .
As1 Ba3 Ba2 55.197(9) . .
As1 Ba3 Ba2 124.802(9) 6 .
As1 Ba3 Ba2 124.802(9) 4 .
As1 Ba3 Ba2 55.194(9) 2 .
As1 Ba3 Ba2 55.195(9) 3 .
As1 Ba3 Ba2 55.197(9) 5 4
As1 Ba3 Ba2 124.803(9) . 4
As1 Ba3 Ba2 55.198(9) 6 4
As1 Ba3 Ba2 55.198(9) 4 4
As1 Ba3 Ba2 124.806(9) 2 4
As1 Ba3 Ba2 124.805(9) 3 4
Ba2 Ba3 Ba2 180.0 . 4
As3 Al1 As2 111.15(6) 27_445 .
As3 Al1 As1 111.35(6) 27_445 .
As2 Al1 As1 105.35(6) . .
As3 Al1 As1 123.61(6) 27_445 25
As2 Al1 As1 103.38(5) . 25
As1 Al1 As1 100.18(5) . 25
As3 Al1 Ba1 65.60(3) 27_445 28
As2 Al1 Ba1 59.80(3) . 28
As1 Al1 Ba1 158.60(5) . 28
As1 Al1 Ba1 98.47(4) 25 28
As3 Al1 Ba1 65.10(3) 27_445 25
As2 Al1 Ba1 166.50(6) . 25
As1 Al1 Ba1 87.88(4) . 25
As1 Al1 Ba1 70.94(3) 25 25
Ba1 Al1 Ba1 108.19(4) 28 25
As2 Al2 As2 107.18(8) 25 35_545
As2 Al2 As1 103.642(15) 25 .
As2 Al2 As1 119.546(17) 35_545 .
As2 Al2 As1 119.550(17) 25 5
As2 Al2 As1 103.648(15) 35_545 5
As1 Al2 As1 104.23(8) . 5
As2 Al2 Ba1 59.85(4) 25 35_545
As2 Al2 Ba1 65.33(4) 35_545 35_545
As1 Al2 Ba1 162.61(4) . 35_545
As1 Al2 Ba1 89.85(2) 5 35_545
As2 Al2 Ba1 65.33(4) 25 25
As2 Al2 Ba1 59.84(4) 35_545 25
As1 Al2 Ba1 89.84(2) . 25
As1 Al2 Ba1 162.61(4) 5 25
Ba1 Al2 Ba1 78.44(4) 35_545 25
As2 Al2 Ba1 59.383(13) 25 4
As2 Al2 Ba1 141.92(4) 35_545 4
As1 Al2 Ba1 98.53(4) . 4
As1 Al2 Ba1 64.16(2) 5 4
Ba1 Al2 Ba1 78.214(16) 35_545 4
Ba1 Al2 Ba1 124.53(3) 25 4
As2 Al2 Ba1 141.91(4) 25 3
As2 Al2 Ba1 59.382(13) 35_545 3
As1 Al2 Ba1 64.16(2) . 3
As1 Al2 Ba1 98.53(4) 5 3
Ba1 Al2 Ba1 124.53(3) 35_545 3
Ba1 Al2 Ba1 78.210(16) 25 3
Ba1 Al2 Ba1 152.93(6) 4 3
Al1 As1 Al2 113.38(5) . .
Al1 As1 Al1 79.82(5) . 25
Al2 As1 Al1 73.79(4) . 25
Al1 As1 Ba3 156.37(4) . .
Al2 As1 Ba3 89.17(4) . .
Al1 As1 Ba3 114.94(4) 25 .
Al1 As1 Ba1 86.98(4) . 3
Al2 As1 Ba1 75.183(13) . 3
Al1 As1 Ba1 137.75(4) 25 3
Ba3 As1 Ba1 92.411(13) . 3
Al1 As1 Ba2 77.98(4) . .
Al2 As1 Ba2 148.04(2) . .
Al1 As1 Ba2 138.08(4) 25 .
Ba3 As1 Ba2 78.980(14) . .
Ba1 As1 Ba2 75.778(11) 3 .
Al1 As1 Ba1 81.04(3) . .
Al2 As1 Ba1 137.248(18) . .
Al1 As1 Ba1 69.50(3) 25 .
Ba3 As1 Ba1 87.030(12) . .
Ba1 As1 Ba1 147.500(17) 3 .
Ba2 As1 Ba1 72.224(10) . .
Al1 As2 Al2 77.61(5) . 25
Al1 As2 Ba1 156.15(4) . 17_554
Al2 As2 Ba1 78.86(3) 25 17_554
Al1 As2 Ba2 87.63(4) . .
Al2 As2 Ba2 152.23(2) 25 .
Ba1 As2 Ba2 115.449(16) 17_554 .
Al1 As2 Ba1 80.36(4) . 28
Al2 As2 Ba1 80.59(3) 25 28
Ba1 As2 Ba1 92.028(14) 17_554 28
Ba2 As2 Ba1 120.311(16) . 28
Al1 As2 Ba1 89.73(4) . .
Al2 As2 Ba1 74.31(3) 25 .
Ba1 As2 Ba1 87.648(16) 17_554 .
Ba2 As2 Ba1 82.323(14) . .
Ba1 As2 Ba1 154.487(16) 28 .
Al1 As3 Al1 123.44(7) 36_545 26
Al1 As3 Ba1 89.92(3) 36_545 35_545
Al1 As3 Ba1 134.67(4) 26 35_545
Al1 As3 Ba1 134.67(4) 36_545 25
Al1 As3 Ba1 89.92(3) 26 25
Ba1 As3 Ba1 84.46(2) 35_545 25
Al1 As3 Ba1 76.64(4) 36_545 6_655
Al1 As3 Ba1 75.93(4) 26 6_655
Ba1 As3 Ba1 84.587(10) 35_545 6_655
Ba1 As3 Ba1 146.669(10) 25 6_655
Al1 As3 Ba1 75.93(4) 36_545 2_655
Al1 As3 Ba1 76.63(4) 26 2_655
Ba1 As3 Ba1 146.669(9) 35_545 2_655
Ba1 As3 Ba1 84.584(10) 25 2_655
Ba1 As3 Ba1 119.94(2) 6_655 2_655

loop_
_geom_bond_atom_site_label_1
_geom_bond_atom_site_label_2
_geom_bond_distance
_geom_bond_site_symmetry_2
Ba1 As2 3.2196(6) 17_554
Ba1 As2 3.2881(6) 34
Ba1 As3 3.4370(6) 25
Ba1 As2 3.4483(6) .
Ba1 As1 3.5093(6) 2
Ba1 As3 3.5215(5) 3_665
Ba2 As2 3.2496(6) 3
Ba2 As2 3.2496(6) 2
Ba2 As2 3.2496(6) .
Ba3 As1 3.2055(5) 5
Ba3 As1 3.2056(5) .
Ba3 As1 3.2056(5) 6
Ba3 As1 3.2056(5) 4
Ba3 As1 3.2056(5) 2
Ba3 As1 3.2057(5) 3
Al1 As3 2.4049(15) 27_445
Al1 As2 2.4374(15) .
Al1 As1 2.4849(15) .
Al1 As1 2.5687(15) 25
Al2 As2 2.4572(13) 25
Al2 As2 2.4573(13) 35_545
Al2 As1 2.5402(13) .
Al2 As1 2.5402(13) 5
As1 Al1 2.5687(15) 25
As1 Ba1 3.5094(6) 3
As2 Al2 2.4572(13) 25
As2 Ba1 3.2194(6) 17_554
As2 Ba1 3.2883(6) 28
As3 Al1 2.4049(15) 36_545
As3 Al1 2.4049(15) 26
As3 Ba1 3.4366(6) 35_545
As3 Ba1 3.4368(6) 25
As3 Ba1 3.5214(5) 6_655
As3 Ba1 3.5216(5) 2_655
